data_2212697
loop_
_publ_author_name
'Zhi-Feng Lu'
'Jian-Hua Xu'
'Jeannie Bee-Jan Teh'
'Hoong-Kun Fun'

_publ_section_title 4,6-Bis{2'-hydroxy-2',3'-dihydrospiro[cyclopropane-1,1'(1<i>H</i>)-inden]-3'-yl}isophthalonitrile
_journal_coeditor_code SJ2217
_journal_issue 3
_journal_name_full 'Acta Crystallographica Section E'
_journal_page_first o1232
_journal_page_last o1234
_journal_paper_doi 10.1107/S1600536807005004
_journal_volume 63
_journal_year 2007
_chemical_formula_iupac 'C30 H24 N2 O2'
_chemical_formula_moiety 'C30 H24 N2 O2'
_chemical_formula_sum 'C30 H24 N2 O2'
_chemical_formula_weight 444.51
_chemical_name_systematic
;
4,6-Bis{2'-hydroxy-2',3'-dihydrospiro[cyclopropane-1,1'(1H)-inden]-3'-
yl}isophthalonitrile
;
_space_group_IT_number 14
_symmetry_cell_setting monoclinic
_symmetry_space_group_name_Hall '-P 2ybc'
_symmetry_space_group_name_H-M 'P 1 21/c 1'
_atom_sites_solution_hydrogens geom
_atom_sites_solution_primary direct
_atom_sites_solution_secondary difmap
_audit_creation_method SHELXL-97
_cell_angle_alpha 90.00
_cell_angle_beta 130.018(2)
_cell_angle_gamma 90.00
_cell_formula_units_Z 4
_cell_length_a 12.1118(3)
_cell_length_b 15.3821(4)
_cell_length_c 16.6205(4)
_cell_measurement_reflns_used 5966
_cell_measurement_temperature 297(2)
_cell_measurement_theta_max 30.17
_cell_measurement_theta_min 2.08
_cell_volume 2371.42(12)
_computing_cell_refinement APEX2
_computing_data_collection 'APEX2 (Bruker, 2005)'
_computing_data_reduction 'SAINT (Bruker, 2005)'
_computing_molecular_graphics SHELXTL
_computing_publication_material 'SHELXTL and PLATON (Spek, 2003)'
_computing_structure_refinement SHELXTL
_computing_structure_solution 'SHELXTL (Sheldrick, 1998)'
_diffrn_ambient_temperature 297(2)
_diffrn_detector_area_resol_mean 8.33
_diffrn_measured_fraction_theta_full 0.994
_diffrn_measured_fraction_theta_max 0.994
_diffrn_measurement_device_type
;
Brucker SMART APEXII CCD
;
_diffrn_measurement_method \w
_diffrn_radiation_monochromator graphite
_diffrn_radiation_source 'fine-focus sealed tube'
_diffrn_radiation_type MoK\a
_diffrn_radiation_wavelength 0.71073
_diffrn_reflns_av_R_equivalents 0.0400
_diffrn_reflns_av_sigmaI/netI 0.0455
_diffrn_reflns_limit_h_max 16
_diffrn_reflns_limit_h_min -17
_diffrn_reflns_limit_k_max 21
_diffrn_reflns_limit_k_min -19
_diffrn_reflns_limit_l_max 23
_diffrn_reflns_limit_l_min -23
_diffrn_reflns_number 29143
_diffrn_reflns_theta_full 30.17
_diffrn_reflns_theta_max 30.17
_diffrn_reflns_theta_min 2.08
_diffrn_standards_number 0
_exptl_absorpt_coefficient_mu 0.078
_exptl_absorpt_correction_T_max 0.9858
_exptl_absorpt_correction_T_min 0.8078
_exptl_absorpt_correction_type multi-scan
_exptl_absorpt_process_details '(SADABS; Bruker, 2005)'
_exptl_crystal_colour Colourless
_exptl_crystal_density_diffrn 1.245
_exptl_crystal_density_method 'not measured'
_exptl_crystal_description Block
_exptl_crystal_F_000 936
_exptl_crystal_size_max 0.44
_exptl_crystal_size_mid 0.36
_exptl_crystal_size_min 0.18
_refine_diff_density_max 0.231
_refine_diff_density_min -0.183
_refine_ls_extinction_method none
_refine_ls_goodness_of_fit_ref 1.038
_refine_ls_hydrogen_treatment mixed
_refine_ls_matrix_type full
_refine_ls_number_parameters 315
_refine_ls_number_reflns 6979
_refine_ls_number_restraints 0
_refine_ls_restrained_S_all 1.038
_refine_ls_R_factor_all 0.0960
_refine_ls_R_factor_gt 0.0536
_refine_ls_shift/su_max 0.000
_refine_ls_shift/su_mean 0.000
_refine_ls_structure_factor_coef Fsqd
_refine_ls_weighting_details 'calc w=1/[\s^2^(Fo^2^)+(0.0526P)^2^+0.3015P] where P=(Fo^2^+2Fc^2^)/3'
_refine_ls_weighting_scheme calc
_refine_ls_wR_factor_gt 0.1165
_refine_ls_wR_factor_ref 0.1345
_reflns_number_gt 4359
_reflns_number_total 6979
_reflns_threshold_expression I>2\s(I)
_cod_data_source_file sj2217.cif
_cod_data_source_block I
_cod_original_cell_volume 2371.42(10)
_cod_original_sg_symbol_H-M 'P 21/c'
_cod_database_code 2212697
_cod_database_fobs_code 2212697

loop_
_symmetry_equiv_pos_as_xyz
'x, y, z'
'-x, y+1/2, -z+1/2'
'-x, -y, -z'
'x, -y-1/2, z-1/2'

loop_
_atom_site_type_symbol
_atom_site_label
_atom_site_fract_x
_atom_site_fract_y
_atom_site_fract_z
_atom_site_U_iso_or_equiv
_atom_site_adp_type
_atom_site_calc_flag
_atom_site_refinement_flags
_atom_site_occupancy
O O1 -0.36094(11) 0.91492(8) 0.10720(9) 0.0498(3) Uani d . 1
O O2 0.36769(12) 0.53435(7) 0.52768(8) 0.0453(3) Uani d . 1
N N1 -0.18494(17) 0.97658(11) 0.41987(12) 0.0636(4) Uani d . 1
N N2 0.35436(17) 0.67780(12) 0.71967(11) 0.0676(4) Uani d . 1
C C1 -0.06657(15) 0.83262(10) 0.43187(10) 0.0359(3) Uani d . 1
C C2 0.06234(15) 0.80712(10) 0.52841(10) 0.0397(3) Uani d . 1
H H2A 0.1059 0.8429 0.5868 0.048 Uiso calc R 1
C C3 0.12564(14) 0.72877(10) 0.53757(10) 0.0364(3) Uani d . 1
C C4 0.06366(14) 0.67494(10) 0.44931(10) 0.0345(3) Uani d . 1
C C5 -0.06388(15) 0.70267(10) 0.35436(10) 0.0378(3) Uani d . 1
H H5A -0.1054 0.6680 0.2954 0.045 Uiso calc R 1
C C6 -0.13287(14) 0.77982(9) 0.34292(10) 0.0354(3) Uani d . 1
C C7 -0.27510(14) 0.80567(10) 0.23785(10) 0.0375(3) Uani d . 1
H H7A -0.3243 0.8476 0.2497 0.045 Uiso calc R 1
C C8 -0.25872(15) 0.84528(10) 0.16027(11) 0.0413(3) Uani d . 1
H H8A -0.1603 0.8663 0.1974 0.050 Uiso calc R 1
C C9 -0.29540(16) 0.77177(11) 0.08594(11) 0.0457(4) Uani d . 1
C C10 -0.38371(15) 0.70988(10) 0.09171(11) 0.0440(4) Uani d . 1
C C11 -0.46561(19) 0.63965(13) 0.02781(14) 0.0655(5) Uani d . 1
H H11A -0.4747 0.6269 -0.0309 0.079 Uiso calc R 1
C C12 -0.5329(2) 0.58934(14) 0.05325(19) 0.0811(7) Uani d . 1
H H12A -0.5870 0.5417 0.0113 0.097 Uiso calc R 1
C C13 -0.5226(2) 0.60724(15) 0.1384(2) 0.0809(7) Uani d . 1
H H13A -0.5701 0.5723 0.1534 0.097 Uiso calc R 1
C C14 -0.44141(19) 0.67760(13) 0.20259(15) 0.0617(5) Uani d . 1
H H14A -0.4334 0.6901 0.2609 0.074 Uiso calc R 1
C C15 -0.37290(15) 0.72854(10) 0.17815(11) 0.0409(3) Uani d . 1
C C16 0.13809(14) 0.59060(9) 0.46044(10) 0.0342(3) Uani d . 1
H H16A 0.1620 0.5564 0.5196 0.041 Uiso calc R 1
C C17 0.27505(14) 0.60817(10) 0.47410(10) 0.0368(3) Uani d . 1
H H17A 0.3227 0.6624 0.5124 0.044 Uiso calc R 1
C C18 0.21761(14) 0.61286(10) 0.36176(11) 0.0368(3) Uani d . 1
C C19 0.08998(14) 0.55456(9) 0.30145(10) 0.0350(3) Uani d . 1
C C20 0.01438(16) 0.51851(11) 0.20250(11) 0.0447(4) Uani d . 1
H H20A 0.0408 0.5307 0.1621 0.054 Uiso calc R 1
C C21 -0.10059(17) 0.46426(12) 0.16442(12) 0.0532(4) Uani d . 1
H H21A -0.1513 0.4395 0.0982 0.064 Uiso calc R 1
C C22 -0.14112(18) 0.44635(12) 0.22349(14) 0.0560(4) Uani d . 1
H H22A -0.2186 0.4094 0.1970 0.067 Uiso calc R 1
C C23 -0.06703(17) 0.48305(11) 0.32215(13) 0.0473(4) Uani d . 1
H H23A -0.0944 0.4712 0.3620 0.057 Uiso calc R 1
C C24 0.04766(14) 0.53737(9) 0.36042(10) 0.0359(3) Uani d . 1
C C25 -0.1847(2) 0.73933(15) 0.07805(15) 0.0722(6) Uani d . 1
H H25A -0.0929 0.7694 0.1186 0.087 Uiso calc R 1
H H25B -0.1799 0.6772 0.0706 0.087 Uiso calc R 1
C C26 -0.3158(2) 0.78700(15) -0.01216(14) 0.0720(6) Uani d . 1
H H26A -0.3899 0.7536 -0.0742 0.086 Uiso calc R 1
H H26B -0.3029 0.8457 -0.0261 0.086 Uiso calc R 1
C C27 0.31461(17) 0.62525(12) 0.33628(13) 0.0533(4) Uani d . 1
H H27A 0.4171 0.6311 0.3945 0.064 Uiso calc R 1
H H27B 0.2903 0.5948 0.2756 0.064 Uiso calc R 1
C C28 0.21901(18) 0.69797(12) 0.31699(14) 0.0546(4) Uani d . 1
H H28A 0.1365 0.7115 0.2447 0.066 Uiso calc R 1
H H28B 0.2634 0.7478 0.3637 0.066 Uiso calc R 1
C C29 -0.13277(16) 0.91277(11) 0.42531(11) 0.0426(4) Uani d . 1
C C30 0.25441(16) 0.70109(11) 0.63926(11) 0.0443(4) Uani d . 1
H H2B 0.465(3) 0.5535(14) 0.5621(16) 0.088(7) Uiso d . 1
H H1A -0.348(3) 0.9462(16) 0.0669(18) 0.099(8) Uiso d . 1

loop_
_atom_site_aniso_label
_atom_site_aniso_U_11
_atom_site_aniso_U_22
_atom_site_aniso_U_33
_atom_site_aniso_U_12
_atom_site_aniso_U_13
_atom_site_aniso_U_23
O1 0.0394(6) 0.0421(7) 0.0557(6) 0.0066(5) 0.0250(5) 0.0110(6)
O2 0.0340(6) 0.0480(7) 0.0423(5) 0.0072(5) 0.0192(5) 0.0044(5)
N1 0.0642(10) 0.0531(10) 0.0638(9) 0.0106(8) 0.0367(8) -0.0081(8)
N2 0.0597(10) 0.0759(12) 0.0403(7) 0.0101(8) 0.0199(7) 0.0023(8)
C1 0.0380(7) 0.0345(8) 0.0361(7) 0.0001(6) 0.0242(6) -0.0041(6)
C2 0.0423(8) 0.0404(9) 0.0321(6) -0.0033(6) 0.0219(6) -0.0088(6)
C3 0.0338(7) 0.0414(9) 0.0302(6) -0.0010(6) 0.0189(6) -0.0023(6)
C4 0.0341(7) 0.0364(8) 0.0347(6) -0.0015(6) 0.0228(6) -0.0039(6)
C5 0.0362(7) 0.0394(9) 0.0315(6) -0.0013(6) 0.0189(6) -0.0081(6)
C6 0.0326(7) 0.0378(9) 0.0330(6) -0.0008(6) 0.0197(6) -0.0039(6)
C7 0.0309(7) 0.0392(9) 0.0353(7) 0.0032(6) 0.0180(6) -0.0048(6)
C8 0.0273(7) 0.0427(9) 0.0410(7) 0.0012(6) 0.0160(6) 0.0035(7)
C9 0.0412(8) 0.0554(11) 0.0367(7) 0.0102(7) 0.0234(7) 0.0038(7)
C10 0.0353(8) 0.0411(9) 0.0375(7) 0.0045(6) 0.0151(6) -0.0044(7)
C11 0.0517(10) 0.0573(12) 0.0528(10) -0.0008(9) 0.0177(9) -0.0173(9)
C12 0.0523(12) 0.0553(13) 0.0860(15) -0.0159(10) 0.0217(11) -0.0222(12)
C13 0.0539(12) 0.0679(15) 0.1036(18) -0.0211(10) 0.0427(12) -0.0027(13)
C14 0.0483(10) 0.0701(13) 0.0660(11) -0.0060(9) 0.0364(9) 0.0009(10)
C15 0.0296(7) 0.0423(9) 0.0409(7) 0.0006(6) 0.0181(6) -0.0019(7)
C16 0.0340(7) 0.0338(8) 0.0335(6) 0.0002(6) 0.0211(6) -0.0001(6)
C17 0.0316(7) 0.0344(8) 0.0379(7) 0.0006(6) 0.0194(6) -0.0019(6)
C18 0.0324(7) 0.0384(9) 0.0382(7) 0.0016(6) 0.0220(6) 0.0035(6)
C19 0.0312(7) 0.0340(8) 0.0354(6) 0.0032(6) 0.0194(6) 0.0007(6)
C20 0.0413(8) 0.0513(10) 0.0351(7) 0.0051(7) 0.0217(7) -0.0006(7)
C21 0.0429(9) 0.0554(11) 0.0404(8) -0.0009(8) 0.0173(7) -0.0127(8)
C22 0.0419(9) 0.0516(11) 0.0600(10) -0.0137(8) 0.0261(8) -0.0134(9)
C23 0.0464(9) 0.0450(10) 0.0539(9) -0.0074(7) 0.0337(8) -0.0049(8)
C24 0.0334(7) 0.0328(8) 0.0389(7) 0.0000(6) 0.0221(6) -0.0024(6)
C25 0.0703(13) 0.0886(16) 0.0740(12) 0.0229(11) 0.0538(11) 0.0082(12)
C26 0.0797(14) 0.0923(16) 0.0509(10) 0.0174(12) 0.0453(10) 0.0112(11)
C27 0.0427(9) 0.0697(13) 0.0515(9) -0.0014(8) 0.0321(8) 0.0068(9)
C28 0.0533(10) 0.0477(11) 0.0548(9) -0.0020(8) 0.0311(8) 0.0107(8)
C29 0.0420(8) 0.0438(10) 0.0376(7) 0.0007(7) 0.0236(7) -0.0060(7)
C30 0.0437(9) 0.0478(10) 0.0352(7) 0.0003(7) 0.0225(7) -0.0058(7)

loop_
_atom_type_symbol
_atom_type_description
_atom_type_scat_dispersion_real
_atom_type_scat_dispersion_imag
_atom_type_scat_source
C C 0.0033 0.0016 'International Tables Vol C Tables 4.2.6.8 and 6.1.1.4'
H H 0.0000 0.0000 'International Tables Vol C Tables 4.2.6.8 and 6.1.1.4'
N N 0.0061 0.0033 'International Tables Vol C Tables 4.2.6.8 and 6.1.1.4'
O O 0.0106 0.0060 'International Tables Vol C Tables 4.2.6.8 and 6.1.1.4'

loop_
_geom_angle_atom_site_label_1
_geom_angle_atom_site_label_2
_geom_angle_atom_site_label_3
_geom_angle
C8 O1 H1A 111.0(15)
C17 O2 H2B 107.2(13)
C2 C1 C6 120.61(13)
C2 C1 C29 119.09(12)
C6 C1 C29 120.28(12)
C3 C2 C1 120.19(13)
C3 C2 H2A 119.9
C1 C2 H2A 119.9
C2 C3 C4 120.73(12)
C2 C3 C30 119.43(13)
C4 C3 C30 119.82(13)
C5 C4 C3 117.50(13)
C5 C4 C16 122.68(12)
C3 C4 C16 119.81(12)
C4 C5 C6 123.31(13)
C4 C5 H5A 118.3
C6 C5 H5A 118.3
C5 C6 C1 117.61(12)
C5 C6 C7 121.17(12)
C1 C6 C7 121.21(12)
C15 C7 C6 112.34(12)
C15 C7 C8 103.18(11)
C6 C7 C8 113.71(11)
C15 C7 H7A 109.1
C6 C7 H7A 109.1
C8 C7 H7A 109.1
O1 C8 C9 111.82(11)
O1 C8 C7 106.48(12)
C9 C8 C7 104.93(12)
O1 C8 H8A 111.1
C9 C8 H8A 111.1
C7 C8 H8A 111.1
C10 C9 C26 123.31(15)
C10 C9 C25 120.72(16)
C26 C9 C25 59.60(12)
C10 C9 C8 105.80(12)
C26 C9 C8 121.73(16)
C25 C9 C8 120.34(15)
C15 C10 C11 119.95(17)
C15 C10 C9 110.08(13)
C11 C10 C9 129.94(16)
C12 C11 C10 118.49(19)
C12 C11 H11A 120.8
C10 C11 H11A 120.8
C13 C12 C11 121.93(19)
C13 C12 H12A 119.0
C11 C12 H12A 119.0
C12 C13 C14 120.0(2)
C12 C13 H13A 120.0
C14 C13 H13A 120.0
C15 C14 C13 118.70(19)
C15 C14 H14A 120.6
C13 C14 H14A 120.6
C14 C15 C10 120.93(15)
C14 C15 C7 128.24(14)
C10 C15 C7 110.78(13)
C24 C16 C4 111.96(11)
C24 C16 C17 101.89(11)
C4 C16 C17 111.38(12)
C24 C16 H16A 110.5
C4 C16 H16A 110.5
C17 C16 H16A 110.5
O2 C17 C18 110.99(11)
O2 C17 C16 106.85(11)
C18 C17 C16 103.16(10)
O2 C17 H17A 111.8
C18 C17 H17A 111.8
C16 C17 H17A 111.8
C19 C18 C27 123.52(13)
C19 C18 C28 121.81(12)
C27 C18 C28 59.37(11)
C19 C18 C17 104.85(11)
C27 C18 C17 122.16(12)
C28 C18 C17 120.35(13)
C20 C19 C24 119.92(13)
C20 C19 C18 130.57(13)
C24 C19 C18 109.52(11)
C21 C20 C19 119.29(14)
C21 C20 H20A 120.4
C19 C20 H20A 120.4
C22 C21 C20 120.72(15)
C22 C21 H21A 119.6
C20 C21 H21A 119.6
C21 C22 C23 120.34(15)
C21 C22 H22A 119.8
C23 C22 H22A 119.8
C24 C23 C22 119.15(15)
C24 C23 H23A 120.4
C22 C23 H23A 120.4
C23 C24 C19 120.58(13)
C23 C24 C16 129.64(13)
C19 C24 C16 109.66(12)
C26 C25 C9 59.83(11)
C26 C25 H25A 117.8
C9 C25 H25A 117.8
C26 C25 H25B 117.8
C9 C25 H25B 117.8
H25A C25 H25B 114.9
C25 C26 C9 60.56(11)
C25 C26 H26A 117.7
C9 C26 H26A 117.7
C25 C26 H26B 117.7
C9 C26 H26B 117.7
H26A C26 H26B 114.8
C28 C27 C18 60.86(10)
C28 C27 H27A 117.7
C18 C27 H27A 117.7
C28 C27 H27B 117.7
C18 C27 H27B 117.7
H27A C27 H27B 114.8
C27 C28 C18 59.77(10)
C27 C28 H28A 117.8
C18 C28 H28A 117.8
C27 C28 H28B 117.8
C18 C28 H28B 117.8
H28A C28 H28B 114.9
N1 C29 C1 179.59(18)
N2 C30 C3 178.43(19)

loop_
_geom_bond_atom_site_label_1
_geom_bond_atom_site_label_2
_geom_bond_distance
O1 C8 1.4331(18)
O1 H1A 0.91(2)
O2 C17 1.4340(17)
O2 H2B 0.97(2)
N1 C29 1.139(2)
N2 C30 1.1399(19)
C1 C2 1.394(2)
C1 C6 1.4011(19)
C1 C29 1.436(2)
C2 C3 1.383(2)
C2 H2A 0.9300
C3 C4 1.4088(19)
C3 C30 1.442(2)
C4 C5 1.3869(19)
C4 C16 1.522(2)
C5 C6 1.392(2)
C5 H5A 0.9300
C6 C7 1.5187(18)
C7 C15 1.511(2)
C7 C8 1.550(2)
C7 H7A 0.9800
C8 C9 1.515(2)
C8 H8A 0.9800
C9 C10 1.480(2)
C9 C26 1.502(2)
C9 C25 1.513(2)
C10 C15 1.386(2)
C10 C11 1.387(2)
C11 C12 1.373(3)
C11 H11A 0.9300
C12 C13 1.367(3)
C12 H12A 0.9300
C13 C14 1.388(3)
C13 H13A 0.9300
C14 C15 1.379(2)
C14 H14A 0.9300
C16 C24 1.5139(19)
C16 C17 1.5466(19)
C16 H16A 0.9800
C17 C18 1.5181(19)
C17 H17A 0.9800
C18 C19 1.485(2)
C18 C27 1.495(2)
C18 C28 1.511(2)
C19 C20 1.3835(19)
C19 C24 1.3925(19)
C20 C21 1.379(2)
C20 H20A 0.9300
C21 C22 1.379(2)
C21 H21A 0.9300
C22 C23 1.386(2)
C22 H22A 0.9300
C23 C24 1.377(2)
C23 H23A 0.9300
C25 C26 1.498(3)
C25 H25A 0.9700
C25 H25B 0.9700
C26 H26A 0.9700
C26 H26B 0.9700
C27 C28 1.489(2)
C27 H27A 0.9700
C27 H27B 0.9700
C28 H28A 0.9700
C28 H28B 0.9700

loop_
_geom_hbond_atom_site_label_D
_geom_hbond_atom_site_label_H
_geom_hbond_atom_site_label_A
_geom_hbond_site_symmetry_A
_geom_hbond_distance_DH
_geom_hbond_distance_HA
_geom_hbond_distance_DA
_geom_hbond_angle_DHA
_geom_hbond_publ_flag
O1 H1A O2 2_555 0.92(3) 1.97(3) 2.859(2) 163(3) y
O2 H2B O1 4_676 0.97(4) 1.79(4) 2.752(2) 171(2) y
C8 H8A Cg1 2_555 0.98 2.81 3.683(2) 149 y

loop_
_geom_torsion_atom_site_label_1
_geom_torsion_atom_site_label_2
_geom_torsion_atom_site_label_3
_geom_torsion_atom_site_label_4
_geom_torsion
C6 C1 C2 C3 -0.6(2)
C29 C1 C2 C3 177.76(13)
C1 C2 C3 C4 2.0(2)
C1 C2 C3 C30 -176.40(13)
C2 C3 C4 C5 -1.4(2)
C30 C3 C4 C5 176.97(13)
C2 C3 C4 C16 177.78(13)
C30 C3 C4 C16 -3.9(2)
C3 C4 C5 C6 -0.6(2)
C16 C4 C5 C6 -179.74(13)
C4 C5 C6 C1 1.9(2)
C4 C5 C6 C7 -177.90(13)
C2 C1 C6 C5 -1.3(2)
C29 C1 C6 C5 -179.63(13)
C2 C1 C6 C7 178.51(13)
C29 C1 C6 C7 0.2(2)
C5 C6 C7 C15 37.48(18)
C1 C6 C7 C15 -142.35(13)
C5 C6 C7 C8 -79.25(17)
C1 C6 C7 C8 100.93(15)
C15 C7 C8 O1 97.13(13)
C6 C7 C8 O1 -140.92(12)
C15 C7 C8 C9 -21.56(14)
C6 C7 C8 C9 100.39(13)
O1 C8 C9 C10 -92.90(14)
C7 C8 C9 C10 22.13(14)
O1 C8 C9 C26 54.89(19)
C7 C8 C9 C26 169.92(14)
O1 C8 C9 C25 125.78(15)
C7 C8 C9 C25 -119.19(15)
C26 C9 C10 C15 -161.44(15)
C25 C9 C10 C15 126.85(15)
C8 C9 C10 C15 -14.30(16)
C26 C9 C10 C11 20.6(3)
C25 C9 C10 C11 -51.1(2)
C8 C9 C10 C11 167.76(16)
C15 C10 C11 C12 -0.9(3)
C9 C10 C11 C12 176.90(17)
C10 C11 C12 C13 0.8(3)
C11 C12 C13 C14 -0.6(3)
C12 C13 C14 C15 0.4(3)
C13 C14 C15 C10 -0.4(3)
C13 C14 C15 C7 -177.52(16)
C11 C10 C15 C14 0.7(2)
C9 C10 C15 C14 -177.49(14)
C11 C10 C15 C7 178.25(14)
C9 C10 C15 C7 0.07(17)
C6 C7 C15 C14 68.2(2)
C8 C7 C15 C14 -168.96(16)
C6 C7 C15 C10 -109.17(14)
C8 C7 C15 C10 13.70(15)
C5 C4 C16 C24 -6.96(18)
C3 C4 C16 C24 173.92(12)
C5 C4 C16 C17 106.39(14)
C3 C4 C16 C17 -72.73(15)
C24 C16 C17 O2 -85.02(12)
C4 C16 C17 O2 155.46(10)
C24 C16 C17 C18 32.06(14)
C4 C16 C17 C18 -87.46(13)
O2 C17 C18 C19 84.17(13)
C16 C17 C18 C19 -29.94(14)
O2 C17 C18 C27 -63.12(19)
C16 C17 C18 C27 -177.24(14)
O2 C17 C18 C28 -133.90(14)
C16 C17 C18 C28 111.99(14)
C27 C18 C19 C20 -17.3(2)
C28 C18 C19 C20 54.8(2)
C17 C18 C19 C20 -164.01(15)
C27 C18 C19 C24 162.85(14)
C28 C18 C19 C24 -125.10(15)
C17 C18 C19 C24 16.12(15)
C24 C19 C20 C21 -1.4(2)
C18 C19 C20 C21 178.76(15)
C19 C20 C21 C22 0.5(2)
C20 C21 C22 C23 0.3(3)
C21 C22 C23 C24 -0.2(3)
C22 C23 C24 C19 -0.7(2)
C22 C23 C24 C16 174.73(15)
C20 C19 C24 C23 1.5(2)
C18 C19 C24 C23 -178.60(13)
C20 C19 C24 C16 -174.77(13)
C18 C19 C24 C16 5.11(16)
C4 C16 C24 C23 -80.31(19)
C17 C16 C24 C23 160.58(15)
C4 C16 C24 C19 95.53(13)
C17 C16 C24 C19 -23.58(15)
C10 C9 C25 C26 113.08(18)
C8 C9 C25 C26 -111.30(18)
C10 C9 C26 C25 -108.85(19)
C8 C9 C26 C25 109.01(18)
C19 C18 C27 C28 110.04(16)
C17 C18 C27 C28 -108.75(17)
C19 C18 C28 C27 -112.82(16)
C17 C18 C28 C27 111.72(15)
